data_7221680
loop_
_publ_author_name
'Mouchaham, Georges'
'Gualino, Marion'
'Roques, Nans'
'Duhayon, Carine'
'Brand\`es, St\'ephane'
'Sutter, Jean-Pascal'

_publ_section_title
;
 Supramolecular open-framework architectures based on dicarboxylate H-bond
 acceptors and polytopic cations with three/four N--H+donor units
;
_journal_issue 46
_journal_name_full CrystEngComm
_journal_page_first 8906
_journal_paper_doi 10.1039/C5CE01070E
_journal_volume 17
_journal_year 2015
_chemical_formula_moiety '2(C15 H15 N6),3(C6 Cl2 O4),4(C3 H7 N O),5(H2 O) '
_chemical_formula_sum 'C60 H68 Cl6 N16 O21'
_chemical_formula_weight 1562.01
_space_group_IT_number 14
_symmetry_cell_setting monoclinic
_symmetry_space_group_name_Hall '-P 2ybc'
_symmetry_space_group_name_H-M 'P 1 21/c 1'
_atom_sites_solution_hydrogens difmap
_atom_sites_solution_primary other
_audit_update_record
;
2015-07-03 deposited with the CCDC.
2015-07-13 downloaded from the CCDC.
;
_cell_angle_alpha 90
_cell_angle_beta 105.764(3)
_cell_angle_gamma 90
_cell_formula_units_Z 2
_cell_length_a 9.2264(7)
_cell_length_b 31.583(3)
_cell_length_c 13.1257(10)
_cell_measurement_reflns_used 9817
_cell_measurement_temperature 100
_cell_measurement_theta_max 25
_cell_measurement_theta_min 2
_cell_volume 3680.9(5)
_computing_cell_refinement 'Apex2 (Bruker AXS, 2006)'
_computing_data_collection 'Apex2 (Bruker AXS, 2006)'
_computing_data_reduction 'Apex2 (Bruker AXS, 2006)'
_computing_molecular_graphics 'CAMERON (Watkin et al., 1996)'
_computing_publication_material 'CRYSTALS (Betteridge et al., 2003)'
_computing_structure_refinement 'CRYSTALS (Betteridge et al., 2003)'
_computing_structure_solution 'Superflip (Palatinus & Chapuis, 2007)'
_diffrn_ambient_temperature 100
_diffrn_measured_fraction_theta_full 0.997
_diffrn_measured_fraction_theta_max 0.997
_diffrn_measurement_device Area
_diffrn_measurement_device_type 'Bruker Kappa Apex2'
_diffrn_measurement_method '\f & \w scans'
_diffrn_radiation_monochromator graphite
_diffrn_radiation_type 'Mo K\a'
_diffrn_radiation_wavelength 0.71073
_diffrn_reflns_av_R_equivalents 0.044
_diffrn_reflns_limit_h_max 10
_diffrn_reflns_limit_h_min -10
_diffrn_reflns_limit_k_max 37
_diffrn_reflns_limit_k_min -37
_diffrn_reflns_limit_l_max 15
_diffrn_reflns_limit_l_min -15
_diffrn_reflns_number 95094
_diffrn_reflns_theta_full 24.985
_diffrn_reflns_theta_max 24.985
_diffrn_reflns_theta_min 1.289
_diffrn_standards_number 0
_exptl_absorpt_coefficient_mu 0.315
_exptl_absorpt_correction_T_max 0.98
_exptl_absorpt_correction_T_min 0.88
_exptl_absorpt_correction_type multi-scan
_exptl_absorpt_process_details 'SADABS (Siemens, 1996)'
_exptl_crystal_colour colorless
_exptl_crystal_density_diffrn 1.407
_exptl_crystal_density_method 'not measured'
_exptl_crystal_description planar
_exptl_crystal_F_000 1616
_exptl_crystal_size_max 0.120
_exptl_crystal_size_mid 0.120
_exptl_crystal_size_min 0.050
_refine_diff_density_max 1.73
_refine_diff_density_min -0.60
_refine_ls_extinction_method None
_refine_ls_goodness_of_fit_ref 1.0484
_refine_ls_hydrogen_treatment constr
_refine_ls_matrix_type full
_refine_ls_number_parameters 514
_refine_ls_number_reflns 5627
_refine_ls_number_restraints 3
_refine_ls_R_factor_all 0.0840
_refine_ls_R_factor_gt 0.0798
_refine_ls_shift/su_max 0.0020271
_refine_ls_shift/su_mean 0.0000331
_refine_ls_structure_factor_coef F
_refine_ls_weighting_details
;
 Method, part 1, Chebychev polynomial, (Watkin, 1994, Prince, 1982) 
 [weight] = 1.0/[A~0~*T~0~(x)+A~1~*T~1~(x) ... +A~n-1~]*T~n-1~(x)] 
 where A~i~ are the Chebychev coefficients listed below and x= Fcalc/Fmax 
 Method = Robust Weighting (Prince, 1982) 
 W = [weight] * [1-(deltaF/6*sigmaF)^2^]^2^ 
 A~i~ are: 
 0.394 0.413 0.161 
;
_refine_ls_weighting_scheme calc
_refine_ls_wR_factor_all 0.0815
_refine_ls_wR_factor_gt 0.0747
_refine_ls_wR_factor_ref 0.0721
_reflns_limit_h_max 10
_reflns_limit_h_min -10
_reflns_limit_k_max 37
_reflns_limit_k_min 0
_reflns_limit_l_max 15
_reflns_limit_l_min 0
_reflns_number_gt 6015
_reflns_number_total 6447
_reflns_threshold_expression I>2.0\s(I)
_oxford_refine_ls_r_factor_ref 0.0754
_oxford_reflns_number_all 6419
_oxford_reflns_threshold_expression_ref I>3.0\s(I)
_cod_data_source_file c5ce01070e2.cif
_cod_data_source_block cpd1
_cod_depositor_comments
;
The following automatic conversions were performed:

'_atom_sites_solution_primary' value 'Other' changed to 'other'
according to
/usr/data/users/saulius/crontab/automatic-downloads/rss-feeds/RSC/lib/dictionaries/cif_core.dic
dictionary named 'cif_core.dic' version 2.4.2 from 2011-04-26.

Automatic conversion script
Id: cif_fix_values 3271 2015-04-21 07:52:19Z andrius 

 Adding full bibliography for 7221680--7221684.cif.
;
_cod_original_sg_symbol_H-M 'P 21/c '
_cod_database_code 7221680

loop_
_symmetry_equiv_pos_as_xyz
x,y,z
-x,-y,-z
x,-y+1/2,z+1/2
-x,y+1/2,-z+1/2

loop_
_atom_site_label
_atom_site_type_symbol
_atom_site_fract_x
_atom_site_fract_y
_atom_site_fract_z
_atom_site_U_iso_or_equiv
_atom_site_occupancy
_atom_site_adp_type
_atom_site_refinement_flags_posn
C1 C 0.5463(4) 0.27606(11) 0.7276(3) 0.0155 1.0000 Uani .
C2 C 0.5578(4) 0.23250(11) 0.7277(3) 0.0162 1.0000 Uani .
C3 C 0.4256(4) 0.20870(11) 0.7008(3) 0.0164 1.0000 Uani .
C4 C 0.2851(4) 0.22798(11) 0.6701(3) 0.0165 1.0000 Uani .
C5 C 0.2790(4) 0.27177(11) 0.6668(3) 0.0163 1.0000 Uani .
C6 C 0.4075(4) 0.29640(11) 0.6962(3) 0.0164 1.0000 Uani .
N7 N 0.6810(3) 0.30087(9) 0.7604(2) 0.0176 1.0000 Uani .
C8 C 0.8190(4) 0.28504(11) 0.8048(3) 0.0197 1.0000 Uani .
N9 N 0.9153(3) 0.31683(9) 0.8293(2) 0.0203 1.0000 Uani .
C10 C 0.8386(4) 0.35383(12) 0.8001(4) 0.0309 1.0000 Uani .
C11 C 0.6929(4) 0.34448(12) 0.7577(4) 0.0310 1.0000 Uani .
N12 N 0.4364(3) 0.16388(9) 0.7041(2) 0.0185 1.0000 Uani .
C13 C 0.3281(4) 0.13687(11) 0.6541(3) 0.0215 1.0000 Uani .
N14 N 0.3778(3) 0.09798(10) 0.6761(3) 0.0250 1.0000 Uani .
C15 C 0.5222(4) 0.09936(12) 0.7409(3) 0.0277 1.0000 Uani .
C16 C 0.5599(4) 0.14041(12) 0.7594(3) 0.0250 1.0000 Uani .
N17 N 0.1357(3) 0.29241(9) 0.6310(2) 0.0173 1.0000 Uani .
C18 C 0.0026(4) 0.27297(11) 0.5917(3) 0.0185 1.0000 Uani .
N19 N -0.1022(3) 0.30212(10) 0.5632(2) 0.0206 1.0000 Uani .
C20 C -0.0378(4) 0.34135(12) 0.5840(3) 0.0246 1.0000 Uani .
C21 C 0.1111(4) 0.33584(12) 0.6257(3) 0.0251 1.0000 Uani .
C22 C 0.5098(4) 0.27758(11) 0.4674(3) 0.0192 1.0000 Uani .
O23 O 0.6056(3) 0.30684(8) 0.4871(2) 0.0251 1.0000 Uani .
C24 C 0.5694(4) 0.23162(11) 0.4809(3) 0.0183 1.0000 Uani .
O25 O 0.7087(3) 0.22736(8) 0.5085(2) 0.0242 1.0000 Uani .
C26 C 0.4650(4) 0.19871(11) 0.4614(3) 0.0186 1.0000 Uani .
Cl27 Cl 0.53213(9) 0.14684(3) 0.47512(7) 0.0254 1.0000 Uani .
C28 C 0.3085(4) 0.20465(11) 0.4297(3) 0.0192 1.0000 Uani .
O29 O 0.2118(3) 0.17603(8) 0.4134(2) 0.0264 1.0000 Uani .
C30 C 0.2497(4) 0.25056(11) 0.4155(3) 0.0182 1.0000 Uani .
O31 O 0.1108(3) 0.25533(8) 0.3882(2) 0.0245 1.0000 Uani .
C32 C 0.3546(4) 0.28371(11) 0.4340(3) 0.0197 1.0000 Uani .
Cl33 Cl 0.28607(10) 0.33531(3) 0.41644(7) 0.0257 1.0000 Uani .
C34 C 0.8485(4) 0.51006(11) 0.9375(3) 0.0207 1.0000 Uani .
O35 O 0.7220(3) 0.52196(8) 0.8808(2) 0.0298 1.0000 Uani .
C36 C 0.8813(4) 0.46940(10) 0.9785(3) 0.0202 1.0000 Uani .
Cl37 Cl 0.73754(10) 0.43218(3) 0.95370(8) 0.0287 1.0000 Uani .
C38 C 0.9753(4) 0.54355(11) 0.9629(3) 0.0197 1.0000 Uani .
O39 O 0.9405(3) 0.58016(7) 0.9299(2) 0.0248 1.0000 Uani .
O40 O 0.3794(3) 0.40147(9) 0.6921(2) 0.0334 1.0000 Uani .
C41 C 0.4048(4) 0.43416(13) 0.7471(3) 0.0286 1.0000 Uani .
N42 N 0.3284(3) 0.44730(10) 0.8115(3) 0.0270 1.0000 Uani .
C43 C 0.2000(5) 0.42349(14) 0.8257(4) 0.0440 1.0000 Uani .
C44 C 0.3667(5) 0.48622(14) 0.8723(4) 0.0422 1.0000 Uani .
O45 O -0.1465(8) 0.4329(2) 0.6598(6) 0.0555 0.5000 Uani .
C46 C -0.2346(10) 0.4619(3) 0.6550(7) 0.0367 0.5000 Uani .
N47 N -0.3715(8) 0.4654(2) 0.5882(6) 0.0401 0.5000 Uani .
C48 C -0.4326(12) 0.4310(4) 0.5135(9) 0.0591 0.5000 Uani .
C49 C -0.458892(10) 0.504780(10) 0.581275(10) 0.0659 0.5000 Uani .
O50 O 0.2341(7) 0.52624(18) 0.6494(5) 0.0341 0.5000 Uani .
C51 C 0.1341(13) 0.5360(3) 0.5895(9) 0.0511 0.5000 Uani .
N52 N 0.0014(9) 0.5543(3) 0.6097(9) 0.0721 0.5000 Uani .
C53 C -0.0005(12) 0.5750(4) 0.6926(9) 0.0554 0.5000 Uani .
C54 C -0.1237(10) 0.5617(4) 0.5094(7) 0.0533 0.5000 Uani .
O55 O 0.8905(3) 0.18441(8) 0.7946(2) 0.0256 1.0000 Uani .
O56 O 0.9399(3) 0.33554(8) 1.0927(2) 0.0239 1.0000 Uani .
O57 O -0.4489(9) 0.3974(2) 0.5395(6) 0.0564 0.5000 Uani .
H21 H 0.6528 0.2192 0.7464 0.0213 1.0000 Uiso R
H41 H 0.1970 0.2118 0.6545 0.0212 1.0000 Uiso R
H61 H 0.4008 0.3261 0.6955 0.0214 1.0000 Uiso R
H81 H 0.8420 0.2561 0.8167 0.0242 1.0000 Uiso R
H101 H 0.8825 0.3810 0.8080 0.0373 1.0000 Uiso R
H111 H 0.6135 0.3632 0.7314 0.0385 1.0000 Uiso R
H131 H 0.2350 0.1445 0.6092 0.0270 1.0000 Uiso R
H151 H 0.5823 0.0757 0.7677 0.0331 1.0000 Uiso R
H161 H 0.6504 0.1516 0.8006 0.0299 1.0000 Uiso R
H181 H -0.0125 0.2435 0.5871 0.0245 1.0000 Uiso R
H201 H -0.0875 0.3674 0.5723 0.0315 1.0000 Uiso R
H211 H 0.1850 0.3568 0.6465 0.0300 1.0000 Uiso R
H411 H 0.4844 0.4517 0.7409 0.0358 1.0000 Uiso R
H432 H 0.1861 0.4288 0.8945 0.0673 1.0000 Uiso R
H433 H 0.2179 0.3938 0.8190 0.0670 1.0000 Uiso R
H431 H 0.1103 0.4316 0.7726 0.0674 1.0000 Uiso R
H441 H 0.3761 0.4808 0.9465 0.0673 1.0000 Uiso R
H443 H 0.4610 0.4972 0.8637 0.0667 1.0000 Uiso R
H442 H 0.2884 0.5068 0.8464 0.0671 1.0000 Uiso R
H461 H -0.2009 0.4847 0.7015 0.0471 0.5000 Uiso R
H492 H -0.5000 0.5000 0.5000 0.1020 1.0000 Uiso RS
H493 H -0.5330 0.5017 0.6203 0.1020 0.5000 Uiso R
H494 H -0.3906 0.5285 0.6020 0.1022 0.5000 Uiso R
H541 H -0.2126 0.5718 0.5254 0.0822 0.5000 Uiso R
H542 H -0.0901 0.5820 0.4666 0.0822 0.5000 Uiso R
H543 H -0.1471 0.5354 0.4708 0.0819 0.5000 Uiso R
H91 H 1.0120 0.3143 0.8586 0.0252 1.0000 Uiso R
H191 H -0.1993 0.2972 0.5453 0.0264 1.0000 Uiso R
H141 H 0.3284 0.0747 0.6536 0.0317 1.0000 Uiso R
H532 H 0.0704 0.5630 0.7514 0.0739 0.5000 Uiso R
H533 H 0.0256 0.6030 0.6811 0.0739 0.5000 Uiso R
H531 H -0.0984 0.5738 0.7021 0.0741 0.5000 Uiso R
H483 H -0.4610 0.4425 0.4427 0.0930 0.5000 Uiso R
H482 H -0.5192 0.4187 0.5302 0.0931 0.5000 Uiso R
H481 H -0.3546 0.4098 0.5190 0.0928 0.5000 Uiso R
H511 H 0.1349 0.5325 0.5192 0.0695 0.5000 Uiso R
H551 H 0.9010 0.1789 0.7349 0.0400 1.0000 Uiso R
H552 H 0.9685 0.1947 0.8358 0.0402 1.0000 Uiso R
H561 H 0.8570 0.3250 1.0618 0.0364 1.0000 Uiso R
H562 H 0.9598 0.3606 1.0881 0.0367 1.0000 Uiso R

loop_
_atom_site_aniso_label
_atom_site_aniso_U_11
_atom_site_aniso_U_22
_atom_site_aniso_U_33
_atom_site_aniso_U_23
_atom_site_aniso_U_13
_atom_site_aniso_U_12
C1 0.0119(16) 0.0235(18) 0.0129(16) -0.0035(13) 0.0066(12) -0.0028(13)
C2 0.0097(15) 0.0222(17) 0.0167(17) -0.0037(13) 0.0033(13) 0.0007(13)
C3 0.0154(16) 0.0205(17) 0.0143(17) -0.0053(13) 0.0058(13) -0.0015(13)
C4 0.0138(16) 0.0228(17) 0.0141(16) -0.0032(13) 0.0058(13) -0.0053(13)
C5 0.0117(16) 0.0262(18) 0.0107(16) -0.0012(13) 0.0027(12) 0.0012(13)
C6 0.0144(16) 0.0216(17) 0.0137(16) -0.0030(13) 0.0045(13) 0.0006(13)
N7 0.0122(14) 0.0205(15) 0.0208(15) -0.0030(12) 0.0055(12) -0.0012(11)
C8 0.0144(17) 0.0231(18) 0.0193(18) 0.0037(14) 0.0007(14) -0.0009(14)
N9 0.0121(14) 0.0271(16) 0.0203(15) -0.0038(12) 0.0019(11) -0.0028(12)
C10 0.0216(19) 0.0192(18) 0.055(3) -0.0100(17) 0.0149(18) -0.0041(15)
C11 0.0154(18) 0.0176(18) 0.060(3) -0.0073(18) 0.0102(18) -0.0008(14)
N12 0.0125(14) 0.0204(15) 0.0221(15) -0.0012(12) 0.0038(11) -0.0030(11)
C13 0.0142(16) 0.0236(19) 0.0256(19) -0.0054(15) 0.0037(14) -0.0045(14)
N14 0.0197(15) 0.0189(16) 0.0339(18) -0.0043(13) 0.0029(13) -0.0069(12)
C15 0.0208(19) 0.0187(18) 0.040(2) -0.0026(16) 0.0018(16) 0.0004(14)
C16 0.0170(17) 0.0240(19) 0.031(2) -0.0027(16) 0.0014(15) -0.0016(14)
N17 0.0122(14) 0.0233(15) 0.0171(14) -0.0005(12) 0.0050(11) 0.0009(11)
C18 0.0132(16) 0.0253(18) 0.0166(17) -0.0032(14) 0.0031(13) 0.0022(14)
N19 0.0108(14) 0.0292(16) 0.0217(16) -0.0036(13) 0.0045(11) 0.0017(12)
C20 0.0160(18) 0.0275(19) 0.031(2) -0.0017(16) 0.0072(15) 0.0033(14)
C21 0.0169(17) 0.0257(19) 0.034(2) -0.0019(16) 0.0093(15) 0.0024(14)
C22 0.0182(17) 0.0274(19) 0.0111(16) -0.0020(14) 0.0024(13) 0.0026(14)
O23 0.0164(12) 0.0271(14) 0.0273(14) -0.0019(11) -0.0015(10) 0.0008(10)
C24 0.0149(17) 0.0308(19) 0.0090(16) -0.0008(14) 0.0028(13) 0.0047(14)
O25 0.0131(12) 0.0311(14) 0.0255(14) -0.0026(11) 0.0005(10) 0.0040(10)
C26 0.0184(17) 0.0206(17) 0.0162(17) -0.0027(13) 0.0035(13) 0.0085(14)
Cl27 0.0167(4) 0.0236(4) 0.0340(5) -0.0035(4) 0.0037(4) 0.0073(3)
C28 0.0140(17) 0.0279(19) 0.0141(17) -0.0034(14) 0.0011(13) 0.0028(14)
O29 0.0127(12) 0.0269(14) 0.0349(15) -0.0036(11) -0.0017(11) 0.0039(10)
C30 0.0125(17) 0.0293(19) 0.0123(16) -0.0034(14) 0.0027(13) 0.0037(14)
O31 0.0133(12) 0.0286(14) 0.0287(14) 0.0003(11) 0.0007(10) 0.0064(10)
C32 0.0182(17) 0.0231(18) 0.0178(18) 0.0004(14) 0.0048(14) 0.0081(14)
Cl33 0.0228(4) 0.0247(5) 0.0300(5) 0.0015(4) 0.0078(4) 0.0088(3)
C34 0.0186(17) 0.0164(17) 0.0260(19) -0.0009(14) 0.0040(14) 0.0026(14)
O35 0.0171(13) 0.0186(13) 0.0483(17) 0.0057(12) -0.0005(12) 0.0020(10)
C36 0.0169(17) 0.0136(16) 0.032(2) -0.0017(14) 0.0105(15) -0.0021(13)
Cl37 0.0185(4) 0.0157(4) 0.0489(6) -0.0001(4) 0.0041(4) -0.0042(3)
C38 0.0212(18) 0.0139(16) 0.0253(19) 0.0022(14) 0.0088(15) 0.0000(14)
O39 0.0199(13) 0.0144(12) 0.0391(15) 0.0042(11) 0.0065(11) 0.0004(10)
O40 0.0283(15) 0.0300(15) 0.0406(17) -0.0062(13) 0.0070(13) 0.0045(12)
C41 0.0185(18) 0.030(2) 0.036(2) 0.0044(18) 0.0048(16) 0.0026(16)
N42 0.0229(17) 0.0235(16) 0.0352(19) -0.0046(14) 0.0085(14) -0.0015(13)
C43 0.045(3) 0.032(2) 0.066(3) -0.012(2) 0.033(2) -0.014(2)
C44 0.029(2) 0.039(2) 0.062(3) -0.020(2) 0.017(2) -0.0085(19)
O45 0.038(4) 0.047(4) 0.084(5) 0.011(4) 0.022(4) 0.011(3)
C46 0.042(5) 0.036(5) 0.034(5) 0.002(4) 0.013(4) 0.001(4)
N47 0.035(4) 0.040(4) 0.045(4) 0.002(3) 0.011(3) 0.006(3)
C48 0.045(6) 0.089(9) 0.040(6) -0.014(6) 0.007(5) -0.013(6)
C49 0.051(6) 0.069(8) 0.085(9) 0.006(6) 0.030(6) 0.011(6)
O50 0.023(3) 0.039(3) 0.040(3) 0.012(3) 0.008(3) 0.011(2)
C51 0.056(7) 0.052(6) 0.054(6) -0.020(5) 0.031(6) -0.025(5)
N52 0.040(5) 0.055(5) 0.098(8) -0.058(5) -0.023(5) 0.021(4)
C53 0.048(6) 0.062(7) 0.055(6) -0.045(5) 0.011(5) 0.009(5)
C54 0.023(4) 0.114(9) 0.021(4) 0.013(5) 0.002(3) 0.004(5)
O55 0.0139(12) 0.0289(14) 0.0319(15) -0.0083(11) 0.0027(10) -0.0015(10)
O56 0.0174(12) 0.0218(13) 0.0291(14) 0.0035(11) 0.0004(10) -0.0020(10)
O57 0.080(5) 0.037(4) 0.056(5) 0.001(3) 0.026(4) -0.014(4)

loop_
_atom_type_symbol
_atom_type_scat_dispersion_real
_atom_type_scat_dispersion_imag
_atom_type_scat_Cromer_Mann_a1
_atom_type_scat_Cromer_Mann_b1
_atom_type_scat_Cromer_Mann_a2
_atom_type_scat_Cromer_Mann_b2
_atom_type_scat_Cromer_Mann_a3
_atom_type_scat_Cromer_Mann_b3
_atom_type_scat_Cromer_Mann_a4
_atom_type_scat_Cromer_Mann_b4
_atom_type_scat_Cromer_Mann_c
_atom_type_scat_source
C 0.0033 0.0016 2.3100 20.8439 1.0200 10.2075 1.5886 0.5687 0.8650 51.6512 0.2156 'International Tables Vol C 4.2.6.8 and 6.1.1.4'
H 0.0000 0.0000 0.4930 10.5109 0.3229 26.1257 0.1402 3.1424 0.0408 57.7998 0.0030 'International Tables Vol C 4.2.6.8 and 6.1.1.4'
N 0.0061 0.0033 12.2126 0.0057 3.1322 9.8933 2.0125 28.9975 1.1663 0.5826 -11.5290 'International Tables Vol C 4.2.6.8 and 6.1.1.4'
O 0.0106 0.0060 3.0485 13.2771 2.2868 5.7011 1.5463 0.3239 0.8670 32.9089 0.2508 'International Tables Vol C 4.2.6.8 and 6.1.1.4'
Cl 0.1484 0.1585 11.4604 0.0104 7.1964 1.1662 6.2556 18.5194 1.6455 47.7784 -9.5574 'International Tables Vol C 4.2.6.8 and 6.1.1.4'

loop_
_geom_angle_atom_site_label_1
_geom_angle_site_symmetry_1
_geom_angle_atom_site_label_2
_geom_angle_atom_site_label_3
_geom_angle_site_symmetry_3
_geom_angle
_geom_angle_publ_flag
C2 . C1 C6 . 121.6(3) yes
C2 . C1 N7 . 119.0(3) yes
C6 . C1 N7 . 119.3(3) yes
C1 . C2 C3 . 118.4(3) yes
C1 . C2 H21 . 120.7 no
C3 . C2 H21 . 120.8 no
C2 . C3 C4 . 121.4(3) yes
C2 . C3 N12 . 118.7(3) yes
C4 . C3 N12 . 119.9(3) yes
C3 . C4 C5 . 118.3(3) yes
C3 . C4 H41 . 120.8 no
C5 . C4 H41 . 120.8 no
C4 . C5 C6 . 121.9(3) yes
C4 . C5 N17 . 119.4(3) yes
C6 . C5 N17 . 118.7(3) yes
C1 . C6 C5 . 118.3(3) yes
C1 . C6 H61 . 121.1 no
C5 . C6 H61 . 120.6 no
C1 . N7 C8 . 124.7(3) yes
C1 . N7 C11 . 127.3(3) yes
C8 . N7 C11 . 108.0(3) yes
N7 . C8 N9 . 108.5(3) yes
N7 . C8 H81 . 125.2 no
N9 . C8 H81 . 126.3 no
C8 . N9 C10 . 108.6(3) yes
C8 . N9 H91 . 125.2 no
C10 . N9 H91 . 126.2 no
N9 . C10 C11 . 108.2(3) yes
N9 . C10 H101 . 125.0 no
C11 . C10 H101 . 126.8 no
N7 . C11 C10 . 106.7(3) yes
N7 . C11 H111 . 125.6 no
C10 . C11 H111 . 127.7 no
C3 . N12 C13 . 125.6(3) yes
C3 . N12 C16 . 126.2(3) yes
C13 . N12 C16 . 108.2(3) yes
N12 . C13 N14 . 108.5(3) yes
N12 . C13 H131 . 125.5 no
N14 . C13 H131 . 125.9 no
C13 . N14 C15 . 109.2(3) yes
C13 . N14 H141 . 126.3 no
C15 . N14 H141 . 124.5 no
N14 . C15 C16 . 107.6(3) yes
N14 . C15 H151 . 125.6 no
C16 . C15 H151 . 126.8 no
N12 . C16 C15 . 106.5(3) yes
N12 . C16 H161 . 125.3 no
C15 . C16 H161 . 128.1 no
C5 . N17 C18 . 125.6(3) yes
C5 . N17 C21 . 126.1(3) yes
C18 . N17 C21 . 108.2(3) yes
N17 . C18 N19 . 108.3(3) yes
N17 . C18 H181 . 125.5 no
N19 . C18 H181 . 126.2 no
C18 . N19 C20 . 109.3(3) yes
C18 . N19 H191 . 124.9 no
C20 . N19 H191 . 124.8 no
N19 . C20 C21 . 107.7(3) yes
N19 . C20 H201 . 126.7 no
C21 . C20 H201 . 125.6 no
N17 . C21 C20 . 106.5(3) yes
N17 . C21 H211 . 126.0 no
C20 . C21 H211 . 127.5 no
O23 . C22 C24 . 117.3(3) yes
O23 . C22 C32 . 124.6(3) yes
C24 . C22 C32 . 118.0(3) yes
C22 . C24 O25 . 116.2(3) yes
C22 . C24 C26 . 118.2(3) yes
O25 . C24 C26 . 125.5(3) yes
C24 . C26 Cl27 . 118.3(3) yes
C24 . C26 C28 . 124.0(3) yes
Cl27 . C26 C28 . 117.7(3) yes
C26 . C28 O29 . 125.8(3) yes
C26 . C28 C30 . 117.5(3) yes
O29 . C28 C30 . 116.7(3) yes
C28 . C30 O31 . 116.8(3) yes
C28 . C30 C32 . 118.6(3) yes
O31 . C30 C32 . 124.7(3) yes
C30 . C32 C22 . 123.6(3) yes
C30 . C32 Cl33 . 117.9(3) yes
C22 . C32 Cl33 . 118.5(3) yes
O35 . C34 C36 . 124.9(3) yes
O35 . C34 C38 . 116.7(3) yes
C36 . C34 C38 . 118.4(3) yes
C38 2_767 C36 C34 . 123.7(3) yes
C38 2_767 C36 Cl37 . 117.8(3) yes
C34 . C36 Cl37 . 118.5(3) yes
C34 . C38 C36 2_767 117.8(3) yes
C34 . C38 O39 . 116.9(3) yes
C36 2_767 C38 O39 . 125.3(3) yes
O40 . C41 N42 . 126.1(4) yes
O40 . C41 H411 . 117.8 no
N42 . C41 H411 . 116.1 no
C41 . N42 C43 . 121.3(3) yes
C41 . N42 C44 . 122.0(3) yes
C43 . N42 C44 . 116.8(3) yes
N42 . C43 H432 . 110.5 no
N42 . C43 H433 . 109.0 no
H432 . C43 H433 . 109.0 no
N42 . C43 H431 . 109.8 no
H432 . C43 H431 . 109.1 no
H433 . C43 H431 . 109.3 no
N42 . C44 H441 . 110.1 no
N42 . C44 H443 . 109.2 no
H441 . C44 H443 . 109.9 no
N42 . C44 H442 . 109.2 no
H441 . C44 H442 . 109.2 no
H443 . C44 H442 . 109.2 no
O45 . C46 N47 . 126.7(9) yes
O45 . C46 H461 . 116.4 no
N47 . C46 H461 . 116.9 no
C46 . N47 C48 . 120.1(8) yes
C46 . N47 C49 . 121.0(7) yes
C48 . N47 C49 . 118.6(7) yes
N47 . C48 H483 . 108.5 no
N47 . C48 H482 . 109.8 no
H483 . C48 H482 . 110.2 no
N47 . C48 H481 . 108.5 no
H483 . C48 H481 . 109.5 no
H482 . C48 H481 . 110.3 no
N47 . C49 H492 . 88.9 no
N47 . C49 H493 . 109.7 no
H492 . C49 H493 . 114.6 no
N47 . C49 H494 . 109.4 no
H492 . C49 H494 . 115.3 no
H493 . C49 H494 . 115.5 no
O50 . C51 N52 . 125.4(10) yes
O50 . C51 H511 . 116.8 no
N52 . C51 H511 . 117.7 no
C51 . N52 C53 . 124.8(9) yes
C51 . N52 C54 . 112.8(9) yes
C53 . N52 C54 . 118.7(9) yes
N52 . C53 H532 . 109.1 no
N52 . C53 H533 . 106.4 no
H532 . C53 H533 . 110.9 no
N52 . C53 H531 . 109.1 no
H532 . C53 H531 . 110.5 no
H533 . C53 H531 . 110.7 no
N52 . C54 H541 . 111.0 no
N52 . C54 H542 . 108.8 no
H541 . C54 H542 . 109.9 no
N52 . C54 H543 . 109.3 no
H541 . C54 H543 . 108.6 no
H542 . C54 H543 . 109.2 no
H551 . O55 H552 . 112.8 no
H561 . O56 H562 . 123.2 no
C49 . H492 C49 2_466 180.0 no

loop_
_geom_bond_atom_site_label_1
_geom_bond_atom_site_label_2
_geom_bond_site_symmetry_2
_geom_bond_distance
_geom_bond_publ_flag
C1 C2 . 1.380(5) yes
C1 C6 . 1.391(5) yes
C1 N7 . 1.432(4) yes
C2 C3 . 1.394(5) yes
C2 H21 . 0.943 no
C3 C4 . 1.389(5) yes
C3 N12 . 1.419(4) yes
C4 C5 . 1.385(5) yes
C4 H41 . 0.934 no
C5 C6 . 1.383(5) yes
C5 N17 . 1.433(4) yes
C6 H61 . 0.941 no
N7 C8 . 1.345(4) yes
N7 C11 . 1.383(5) yes
C8 N9 . 1.321(5) yes
C8 H81 . 0.942 no
N9 C10 . 1.366(5) yes
N9 H91 . 0.874 no
C10 C11 . 1.341(5) yes
C10 H101 . 0.942 no
C11 H111 . 0.933 no
N12 C13 . 1.342(4) yes
N12 C16 . 1.388(5) yes
C13 N14 . 1.316(5) yes
C13 H131 . 0.932 no
N14 C15 . 1.372(5) yes
N14 H141 . 0.873 no
C15 C16 . 1.347(5) yes
C15 H151 . 0.939 no
C16 H161 . 0.933 no
N17 C18 . 1.344(4) yes
N17 C21 . 1.389(5) yes
C18 N19 . 1.314(5) yes
C18 H181 . 0.941 no
N19 C20 . 1.369(5) yes
N19 H191 . 0.875 no
C20 C21 . 1.345(5) yes
C20 H201 . 0.934 no
C21 H211 . 0.938 no
C22 O23 . 1.256(4) yes
C22 C24 . 1.545(5) yes
C22 C32 . 1.392(5) yes
C24 O25 . 1.244(4) yes
C24 C26 . 1.393(5) yes
C26 Cl27 . 1.743(3) yes
C26 C28 . 1.402(5) yes
C28 O29 . 1.247(4) yes
C28 C30 . 1.541(5) yes
C30 O31 . 1.243(4) yes
C30 C32 . 1.401(5) yes
C32 Cl33 . 1.741(3) yes
C34 O35 . 1.259(4) yes
C34 C36 . 1.394(5) yes
C34 C38 . 1.545(5) yes
C36 C38 2_767 1.399(5) yes
C36 Cl37 . 1.735(3) yes
C38 O39 . 1.246(4) yes
O40 C41 . 1.245(5) yes
C41 N42 . 1.307(5) yes
C41 H411 . 0.941 no
N42 C43 . 1.457(5) yes
N42 C44 . 1.456(5) yes
C43 H432 . 0.961 no
C43 H433 . 0.959 no
C43 H431 . 0.961 no
C44 H441 . 0.969 no
C44 H443 . 0.971 no
C44 H442 . 0.963 no
O45 C46 . 1.216(11) yes
C46 N47 . 1.332(11) yes
C46 H461 . 0.940 no
N47 C48 . 1.469(13) yes
N47 C49 . 1.472(7) yes
C48 H483 . 0.965 no
C48 H482 . 0.966 no
C48 H481 . 0.971 no
C49 H492 . 1.042 no
C49 H493 . 0.965 no
C49 H494 . 0.969 no
O50 C51 . 1.082(13) yes
C51 N52 . 1.442(14) yes
C51 H511 . 0.931 no
N52 C53 . 1.273(12) yes
N52 C54 . 1.514(12) yes
C53 H532 . 0.944 no
C53 H533 . 0.940 no
C53 H531 . 0.946 no
C54 H541 . 0.956 no
C54 H542 . 0.957 no
C54 H543 . 0.968 no
O55 H551 . 0.834 no
O55 H552 . 0.839 no
O56 H561 . 0.832 no
O56 H562 . 0.818 no

loop_
_geom_hbond_atom_site_label_D
_geom_hbond_site_symmetry_D
_geom_hbond_atom_site_label_H
_geom_hbond_atom_site_label_A
_geom_hbond_site_symmetry_A
_geom_hbond_angle_DHA
_geom_hbond_distance_DH
_geom_hbond_distance_HA
_geom_hbond_distance_DA
_geom_hbond_publ_flag
C2 . H21 O55 . 179.0 0.943 2.380 3.323(7) yes
C6 . H61 O40 . 179.0 0.941 2.387 3.328(7) yes
C8 . H81 O55 . 164.0 0.942 2.341 3.256(7) yes
C10 . H101 O45 1_655 124.0 0.942 2.502 3.128(7) yes
C11 . H111 O40 . 165.0 0.933 2.405 3.316(7) yes
C15 . H151 O50 4_646 169.0 0.939 2.345 3.271(7) yes
C16 . H161 O55 . 144.0 0.933 2.465 3.269(7) yes
C18 . H181 O56 3_454 174.0 0.941 2.539 3.476(7) yes
C20 . H201 O45 . 144.0 0.934 2.496 3.301(7) yes
C21 . H211 O40 . 173.0 0.938 2.231 3.164(7) yes
C43 . H433 O29 3_555 141.0 0.959 2.538 3.339(7) yes
C43 . H431 O45 . 162.0 0.961 2.429 3.356(7) yes
C44 . H443 O35 . 168.0 0.971 2.483 3.440(7) yes
C49 . H492 N47 2_466 125.0 1.042 1.788 2.529(7) yes
C49 2_466 H492 N47 . 125.0 1.042 1.788 2.529(7) yes
C49 2_466 H492 C49 . 180.0 1.04 1.04 2.083(7) yes
C49 . H493 O50 1_455 147.0 0.965 2.410 3.265(7) yes
C54 . H543 O50 2_566 171.0 0.968 2.497 3.457(7) yes
C54 . H543 C51 2_566 163.0 0.968 2.403 3.340(7) yes
N9 . H91 O29 3_655 165.0 0.874 1.814 2.668(7) yes
N19 . H191 O23 1_455 158.0 0.875 1.781 2.612(7) yes
N19 . H191 O25 1_455 120.0 0.875 2.365 2.907(7) yes
N14 . H141 O35 4_646 164.0 0.873 1.755 2.607(7) yes
C48 . H483 C49 2_466 120.0 0.965 1.814 2.447(7) yes
O55 . H551 O56 3_554 177.0 0.834 2.046 2.879(7) yes
O55 . H552 O31 3_655 151.0 0.839 2.048 2.811(7) yes
O56 . H561 O25 3_555 153.0 0.832 2.138 2.904(7) yes
O56 . H562 O39 2_767 166.0 0.818 2.127 2.928(3) yes
